data_4002841
loop_
_publ_author_name
'Yao, Wenjiao'
'Clark, Lucy'
'Xia, Mingjun'
'Li, Teng'
'Lee, Stephen L.'
'Lightfoot, Philip'

_publ_section_title
;
 Diverse Family of Layered Frustrated Magnets with Tailorable Interlayer
 Interactions
;
_journal_issue 16
_journal_name_full 'Chemistry of Materials'
_journal_page_first 6616
_journal_paper_doi 10.1021/acs.chemmater.7b02434
_journal_volume 29
_journal_year 2017
_chemical_formula_moiety 'C2H6FeLiO7, C2H2Cl2FeLiO5'
_chemical_formula_sum 'C4 H8 Cl2 Fe2 Li2 O12'
_chemical_formula_weight 444.58
_chemical_name_systematic
; 
 ? 
;
_space_group_IT_number 29
_symmetry_cell_setting orthorhombic
_symmetry_space_group_name_Hall 'P 2c -2ac'
_symmetry_space_group_name_H-M 'P c a 21'
_atom_sites_solution_hydrogens geom
_atom_sites_solution_primary direct
_atom_sites_solution_secondary difmap
_audit_creation_method SHELXL-97
_cell_angle_alpha 90.00
_cell_angle_beta 90.00
_cell_angle_gamma 90.00
_cell_formula_units_Z 4
_cell_length_a 11.449(2)
_cell_length_b 11.435(2)
_cell_length_c 10.144(2)
_cell_measurement_reflns_used 2324
_cell_measurement_temperature 173(2)
_cell_measurement_theta_max 27.4
_cell_measurement_theta_min 4.0
_cell_volume 1328.0(4)
_computing_structure_refinement 'SHELXL-97 (Sheldrick, 1997)'
_computing_structure_solution 'SHELXS-97 (Sheldrick, 1990)'
_diffrn_ambient_temperature 173(2)
_diffrn_detector_area_resol_mean 13.6612
_diffrn_measured_fraction_theta_full 0.999
_diffrn_measured_fraction_theta_max 0.999
_diffrn_measurement_device_type 'Rigaku Mercury2 (2x2 bin mode)'
_diffrn_measurement_method 'profile data from \w-scans'
_diffrn_radiation_monochromator graphite
_diffrn_radiation_source 'fine-focus sealed tube'
_diffrn_radiation_type MoK\a
_diffrn_radiation_wavelength 0.71073
_diffrn_reflns_av_R_equivalents 0.0821
_diffrn_reflns_av_sigmaI/netI 0.0581
_diffrn_reflns_limit_h_max 14
_diffrn_reflns_limit_h_min -14
_diffrn_reflns_limit_k_max 14
_diffrn_reflns_limit_k_min -14
_diffrn_reflns_limit_l_max 13
_diffrn_reflns_limit_l_min -13
_diffrn_reflns_number 13452
_diffrn_reflns_theta_full 27.47
_diffrn_reflns_theta_max 27.47
_diffrn_reflns_theta_min 1.78
_exptl_absorpt_coefficient_mu 2.645
_exptl_absorpt_correction_T_max 0.924
_exptl_absorpt_correction_T_min 0.776
_exptl_absorpt_correction_type multi-scan
_exptl_crystal_colour orange
_exptl_crystal_density_diffrn 2.224
_exptl_crystal_density_method 'not measured'
_exptl_crystal_description platelet
_exptl_crystal_F_000 880
_exptl_crystal_size_max 0.10
_exptl_crystal_size_mid 0.08
_exptl_crystal_size_min 0.03
_refine_diff_density_max 0.588
_refine_diff_density_min -0.595
_refine_diff_density_rms 0.122
_refine_ls_abs_structure_details 'Flack H D (1983), Acta Cryst. A39, 876-881'
_refine_ls_abs_structure_Flack 0.27(3)
_refine_ls_extinction_method none
_refine_ls_goodness_of_fit_ref 1.051
_refine_ls_hydrogen_treatment mixed
_refine_ls_matrix_type full
_refine_ls_number_parameters 223
_refine_ls_number_reflns 3043
_refine_ls_number_restraints 11
_refine_ls_restrained_S_all 1.051
_refine_ls_R_factor_all 0.0680
_refine_ls_R_factor_gt 0.0395
_refine_ls_shift/su_max 0.019
_refine_ls_shift/su_mean 0.001
_refine_ls_structure_factor_coef Fsqd
_refine_ls_weighting_details 'calc w=1/[\s^2^(Fo^2^)+(0.0346P)^2^+1.1116P] where P=(Fo^2^+2Fc^2^)/3'
_refine_ls_weighting_scheme calc
_refine_ls_wR_factor_gt 0.0738
_refine_ls_wR_factor_ref 0.0839
_reflns_number_gt 2342
_reflns_number_total 3043
_reflns_threshold_expression >2sigma(I)
_cod_data_source_file cm7b02434_si_003.cif
_cod_data_source_block 3
_cod_depositor_comments
;
The following automatic conversions were performed:

'_symmetry_cell_setting' value 'Orthorhombic' changed to
'orthorhombic' according to
/home/data/users/saulius/crontab/automatic-downloads/current/ACS/lib/dictionaries/cif_core.dic
dictionary named 'cif_core.dic' version 2.4.2 from 2011-04-26.

'_exptl_absorpt_correction_type' value 'Multi-scan' changed to
'multi-scan' according to
/home/data/users/saulius/crontab/automatic-downloads/current/ACS/lib/dictionaries/cif_core.dic
dictionary named 'cif_core.dic' version 2.4.2 from 2011-04-26.

Automatic conversion script
Id: cif_fix_values 4973 2017-02-22 13:04:09Z antanas 
;
_cod_original_cell_volume 1328.0(5)
_cod_database_code 4002841

loop_
_symmetry_equiv_pos_as_xyz
'x, y, z'
'-x, -y, z+1/2'
'x+1/2, -y, z'
'-x+1/2, y, z+1/2'

loop_
_atom_site_label
_atom_site_type_symbol
_atom_site_fract_x
_atom_site_fract_y
_atom_site_fract_z
_atom_site_U_iso_or_equiv
_atom_site_adp_type
_atom_site_occupancy
_atom_site_symmetry_multiplicity
_atom_site_calc_flag
_atom_site_refinement_flags
Fe1 Fe 0.82450(7) 0.02337(7) 0.55934(6) 0.01154(18) Uani 1 1 d .
Fe2 Fe 0.07146(7) 0.49254(7) 0.41697(7) 0.0128(2) Uani 1 1 d .
Cl1 Cl 0.80804(12) 0.23836(12) 0.59693(14) 0.0183(3) Uani 1 1 d .
Cl2 Cl 0.84496(13) -0.19162(12) 0.52818(16) 0.0246(3) Uani 1 1 d .
O1 O -0.1111(4) 0.5153(3) 0.3961(4) 0.0122(9) Uani 1 1 d U
O2 O 0.6395(4) -0.0005(3) 0.5806(4) 0.0107(9) Uani 1 1 d .
O3 O 0.7629(4) 0.0320(3) 0.3587(4) 0.0126(9) Uani 1 1 d .
O4 O 0.2267(3) 0.4720(3) 0.5197(4) 0.0109(8) Uani 1 1 d .
O5 O 0.1504(4) 0.4691(3) 0.2351(4) 0.0111(8) Uani 1 1 d .
O6 O 0.8999(4) 0.0037(3) 0.7419(4) 0.0120(9) Uani 1 1 d .
O7 O 0.0149(4) 0.5121(3) 0.6189(4) 0.0124(9) Uani 1 1 d .
O8 O 0.9821(3) 0.0384(3) 0.4575(4) 0.0135(8) Uani 1 1 d .
O9 O 0.1102(4) 0.6768(3) 0.3926(4) 0.0224(9) Uani 1 1 d D
H9 H 0.1728 0.6919 0.4280 0.034 Uiso 1 1 calc R
O10 O 0.5558(4) 0.2111(3) 0.7213(4) 0.0196(9) Uani 1 1 d .
H10 H 0.6187 0.2395 0.6999 0.029 Uiso 1 1 calc R
O11 O 0.0492(4) 0.3088(3) 0.4355(4) 0.0213(9) Uani 1 1 d D
H11 H 0.0102 0.2946 0.5014 0.032 Uiso 1 1 calc R
O12 O 0.1401(4) 0.2784(4) 0.7177(5) 0.0258(10) Uani 1 1 d D
C1 C 1.0856(5) 0.0121(4) 0.4751(6) 0.0090(12) Uani 1 1 d .
C2 C -0.1659(5) 0.5224(4) 0.5046(6) 0.0071(11) Uani 1 1 d .
C3 C 0.6566(6) 0.0099(4) 0.3483(6) 0.0080(12) Uani 1 1 d .
C4 C -0.0928(5) 0.5227(4) 0.6308(6) 0.0088(12) Uani 1 1 d .
Li1 Li 0.1688(8) 0.4495(9) 0.7115(10) 0.017(2) Uani 1 1 d .
Li2 Li 0.5771(9) 0.0438(9) 0.7642(10) 0.018(2) Uani 1 1 d .
H1 H 0.498(6) 0.205(6) 0.660(7) 0.04(2) Uiso 1 1 d .
H4 H 0.157(7) 0.248(6) 0.790(4) 0.04(2) Uiso 1 1 d D
H5 H 0.194(5) 0.247(6) 0.676(7) 0.05(3) Uiso 1 1 d D
H3 H 0.025(7) 0.275(7) 0.368(5) 0.07(3) Uiso 1 1 d D
H2 H 0.117(7) 0.715(6) 0.323(5) 0.06(3) Uiso 1 1 d D

loop_
_atom_site_aniso_label
_atom_site_aniso_U_11
_atom_site_aniso_U_22
_atom_site_aniso_U_33
_atom_site_aniso_U_23
_atom_site_aniso_U_13
_atom_site_aniso_U_12
Fe1 0.0081(4) 0.0183(4) 0.0083(4) 0.0002(3) -0.0004(3) -0.0004(3)
Fe2 0.0084(4) 0.0205(4) 0.0095(4) -0.0008(4) 0.0011(3) 0.0007(3)
Cl1 0.0197(7) 0.0157(7) 0.0193(7) 0.0010(5) 0.0012(6) 0.0009(5)
Cl2 0.0314(8) 0.0169(7) 0.0255(8) -0.0020(6) 0.0003(7) -0.0021(6)
O1 0.0113(12) 0.0147(11) 0.0107(12) -0.0003(9) 0.0007(9) -0.0002(8)
O2 0.0070(18) 0.022(2) 0.0028(18) -0.0009(15) -0.0008(14) -0.0009(12)
O3 0.007(2) 0.023(2) 0.008(2) 0.0017(16) 0.0001(16) 0.0001(16)
O4 0.0036(19) 0.0201(19) 0.009(2) -0.0018(17) 0.0002(14) -0.0005(14)
O5 0.008(2) 0.021(2) 0.004(2) -0.0002(15) -0.0008(16) 0.0022(15)
O6 0.013(2) 0.016(2) 0.007(2) 0.0000(15) 0.0018(17) 0.0054(15)
O7 0.004(2) 0.024(2) 0.009(2) -0.0001(16) -0.0003(16) -0.0014(14)
O8 0.011(2) 0.023(2) 0.007(2) 0.0030(16) 0.0003(15) 0.0016(16)
O9 0.027(2) 0.021(2) 0.020(3) 0.0039(19) -0.0013(19) -0.0065(17)
O10 0.022(2) 0.015(2) 0.021(2) 0.0000(18) 0.0045(19) -0.0020(17)
O11 0.027(3) 0.019(2) 0.018(3) -0.0049(18) -0.001(2) -0.0058(17)
O12 0.027(3) 0.027(3) 0.023(3) -0.003(2) 0.006(2) 0.000(2)
C1 0.004(3) 0.010(3) 0.013(3) -0.002(2) 0.002(2) -0.0014(19)
C2 0.012(3) 0.006(2) 0.003(3) 0.0012(18) -0.001(2) -0.001(2)
C3 0.010(3) 0.007(2) 0.007(3) 0.0002(19) -0.001(2) 0.0022(19)
C4 0.009(3) 0.012(3) 0.005(3) 0.000(2) 0.001(2) 0.000(2)
Li1 0.005(5) 0.027(5) 0.019(5) 0.001(5) -0.001(4) 0.003(4)
Li2 0.027(7) 0.014(5) 0.014(5) -0.004(4) 0.007(4) -0.002(4)

loop_
_atom_type_symbol
_atom_type_description
_atom_type_scat_dispersion_real
_atom_type_scat_dispersion_imag
_atom_type_scat_source
C C 0.0033 0.0016 'International Tables Vol C Tables 4.2.6.8 and 6.1.1.4'
H H 0.0000 0.0000 'International Tables Vol C Tables 4.2.6.8 and 6.1.1.4'
Li Li -0.0003 0.0001 'International Tables Vol C Tables 4.2.6.8 and 6.1.1.4'
O O 0.0106 0.0060 'International Tables Vol C Tables 4.2.6.8 and 6.1.1.4'
Cl Cl 0.1484 0.1585 'International Tables Vol C Tables 4.2.6.8 and 6.1.1.4'
Fe Fe 0.3463 0.8444 'International Tables Vol C Tables 4.2.6.8 and 6.1.1.4'

loop_
_geom_angle_atom_site_label_1
_geom_angle_atom_site_label_2
_geom_angle_atom_site_label_3
_geom_angle
_geom_angle_site_symmetry_1
_geom_angle_site_symmetry_3
O6 Fe1 O8 95.29(17) . .
O6 Fe1 O2 108.03(18) . .
O8 Fe1 O2 156.02(17) . .
O6 Fe1 O3 173.10(15) . .
O8 Fe1 O3 79.13(15) . .
O2 Fe1 O3 77.19(16) . .
O6 Fe1 Cl2 88.10(11) . .
O8 Fe1 Cl2 86.41(11) . .
O2 Fe1 Cl2 88.85(10) . .
O3 Fe1 Cl2 87.49(11) . .
O6 Fe1 Cl1 90.10(11) . .
O8 Fe1 Cl1 93.42(11) . .
O2 Fe1 Cl1 92.04(10) . .
O3 Fe1 Cl1 94.26(11) . .
Cl2 Fe1 Cl1 178.17(6) . .
O6 Fe1 Li2 134.6(2) . 4_654
O8 Fe1 Li2 39.5(2) . 4_654
O2 Fe1 Li2 116.7(2) . 4_654
O3 Fe1 Li2 39.7(2) . 4_654
Cl2 Fe1 Li2 85.44(18) . 4_654
Cl1 Fe1 Li2 95.58(18) . 4_654
O5 Fe2 O4 93.37(17) . .
O5 Fe2 O11 90.18(16) . .
O4 Fe2 O11 86.92(15) . .
O5 Fe2 O1 110.96(17) . .
O4 Fe2 O1 155.57(18) . .
O11 Fe2 O1 90.70(15) . .
O5 Fe2 O7 171.37(15) . .
O4 Fe2 O7 78.01(16) . .
O11 Fe2 O7 89.00(16) . .
O1 Fe2 O7 77.64(17) . .
O5 Fe2 O9 86.26(16) . .
O4 Fe2 O9 89.53(15) . .
O11 Fe2 O9 174.82(16) . .
O1 Fe2 O9 94.08(15) . .
O7 Fe2 O9 93.96(15) . .
O5 Fe2 Li1 130.9(2) . .
O4 Fe2 Li1 38.9(2) . .
O11 Fe2 Li1 79.0(2) . .
O1 Fe2 Li1 116.9(2) . .
O7 Fe2 Li1 40.6(2) . .
O9 Fe2 Li1 100.6(2) . .
C2 O1 Li1 128.9(5) . 2_564
C2 O1 Fe2 114.2(4) . .
Li1 O1 Fe2 116.0(3) 2_564 .
C1 O2 Li2 129.3(5) 3_455 .
C1 O2 Fe1 114.6(4) 3_455 .
Li2 O2 Fe1 113.7(4) . .
C3 O3 Li2 146.8(5) . 4_654
C3 O3 Fe1 112.9(4) . .
Li2 O3 Fe1 98.7(3) 4_654 .
C2 O4 Fe2 141.4(4) 3_565 .
C2 O4 Li1 116.0(4) 3_565 .
Fe2 O4 Li1 102.2(3) . .
C4 O5 Fe2 120.9(4) 2_564 .
C4 O5 Li1 115.6(5) 2_564 4_554
Fe2 O5 Li1 123.1(3) . 4_554
C3 O6 Fe1 123.4(4) 4_655 .
C3 O6 Li2 114.5(5) 4_655 3
Fe1 O6 Li2 121.9(3) . 3
C4 O7 Li1 144.3(5) . .
C4 O7 Fe2 113.5(4) . .
Li1 O7 Fe2 97.8(3) . .
C1 O8 Li2 117.2(5) . 4_654
C1 O8 Fe1 137.5(4) . .
Li2 O8 Fe1 100.8(3) 4_654 .
O8 C1 O2 128.8(6) . 3
O8 C1 C3 115.1(5) . 3
O2 C1 C3 116.1(5) 3 3
O4 C2 O1 126.9(6) 3_465 .
O4 C2 C4 116.0(5) 3_465 .
O1 C2 C4 117.1(5) . .
O3 C3 O6 125.7(6) . 4_654
O3 C3 C1 118.5(5) . 3_455
O6 C3 C1 115.8(5) 4_654 3_455
O7 C4 O5 127.7(6) . 2_565
O7 C4 C2 117.4(5) . .
O5 C4 C2 114.8(5) 2_565 .
O12 Li1 O1 96.4(5) . 2_565
O12 Li1 O4 101.8(5) . .
O1 Li1 O4 161.4(6) 2_565 .
O12 Li1 O5 105.4(5) . 4
O1 Li1 O5 101.3(5) 2_565 4
O4 Li1 O5 77.2(4) . 4
O12 Li1 O7 102.1(5) . .
O1 Li1 O7 94.1(4) 2_565 .
O4 Li1 O7 78.9(4) . .
O5 Li1 O7 146.6(6) 4 .
O12 Li1 Fe2 97.0(4) . .
O1 Li1 Fe2 135.5(4) 2_565 .
O4 Li1 Fe2 38.9(2) . .
O5 Li1 Fe2 115.5(4) 4 .
O7 Li1 Fe2 41.5(2) . .
O10 Li2 O2 94.7(5) . .
O10 Li2 O3 105.9(5) . 4_655
O2 Li2 O3 95.5(4) . 4_655
O10 Li2 O8 101.3(5) . 4_655
O2 Li2 O8 163.9(6) . 4_655
O3 Li2 O8 81.4(4) 4_655 4_655
O10 Li2 O6 96.1(5) . 3_455
O2 Li2 O6 99.9(5) . 3_455
O3 Li2 O6 151.9(6) 4_655 3_455
O8 Li2 O6 77.3(4) 4_655 3_455
O10 Li2 Fe1 108.6(4) . 4_655
O2 Li2 Fe1 134.8(5) . 4_655
O3 Li2 Fe1 41.7(2) 4_655 4_655
O8 Li2 Fe1 39.7(2) 4_655 4_655
O6 Li2 Fe1 114.7(4) 3_455 4_655

loop_
_geom_bond_atom_site_label_1
_geom_bond_atom_site_label_2
_geom_bond_distance
_geom_bond_site_symmetry_2
Fe1 O6 2.055(4) .
Fe1 O8 2.087(4) .
Fe1 O2 2.147(4) .
Fe1 O3 2.156(4) .
Fe1 Cl2 2.4897(16) .
Fe1 Cl1 2.4949(16) .
Fe1 Li2 3.207(11) 4_654
Fe2 O5 2.072(4) .
Fe2 O4 2.073(4) .
Fe2 O11 2.125(4) .
Fe2 O1 2.117(4) .
Fe2 O7 2.160(4) .
Fe2 O9 2.167(4) .
Fe2 Li1 3.227(10) .
O1 C2 1.269(7) .
O1 Li1 2.026(11) 2_564
O2 C1 1.243(8) 3_455
O2 Li2 2.058(11) .
O3 C3 1.248(7) .
O3 Li2 2.071(12) 4_654
O4 C2 1.241(7) 3_565
O4 Li1 2.072(11) .
O5 C4 1.250(7) 2_564
O5 Li1 2.096(10) 4_554
O6 C3 1.260(8) 4_655
O6 Li2 2.113(11) 3
O7 C4 1.245(7) .
O7 Li1 2.121(11) .
O8 C1 1.235(7) .
O8 Li2 2.075(11) 4_654
O10 Li2 1.977(11) .
O12 Li1 1.985(11) .
C1 O2 1.243(8) 3
C1 C3 1.542(8) 3
C2 O4 1.241(7) 3_465
C2 C4 1.530(8) .
C3 O6 1.260(8) 4_654
C3 C1 1.542(8) 3_455
C4 O5 1.250(7) 2_565
Li1 O1 2.026(11) 2_565
Li1 O5 2.096(10) 4
Li2 O3 2.071(12) 4_655
Li2 O8 2.075(11) 4_655
Li2 O6 2.113(11) 3_455
Li2 Fe1 3.207(11) 4_655
